data_4342020
loop_
_publ_author_name
'Zhang, Xian-Ming'
'Hou, Juan-Juan'
'Guo, Cai-Hong'
'Li, Chun-Fang'

_publ_section_title
;
 A new class of cuprous bromide cluster-based hybrid materials: direct
 observation of the stepwise replacement of hydrogen bonds by coordination
 bonds.
;
_journal_issue 2
_journal_name_full 'Inorganic chemistry'
_journal_page_first 554
_journal_page_last 559
_journal_paper_doi 10.1021/ic5024168
_journal_volume 54
_journal_year 2015
_chemical_formula_moiety '0.5(C48 Br12 Cu16 N16)'
_chemical_formula_sum 'C24 Br6 Cu8 N8'
_chemical_formula_weight 1388.11
_chemical_name_systematic
;
 ? 
;
_space_group_crystal_system cubic
_space_group_IT_number 229
_space_group_name_Hall '-I 4 2 3'
_space_group_name_H-M_alt 'I m -3 m'
_symmetry_space_group_name_Hall '-I 4 2 3'
_symmetry_space_group_name_H-M 'I m -3 m'
_atom_sites_solution_hydrogens none
_atom_sites_solution_primary direct
_atom_sites_solution_secondary difmap
_audit_creation_date 2013-09-25
_audit_creation_method
;
  Olex2 1.2
  (compiled 2012.05.09 svn.r2324, GUI svn.r4230)
;
_cell_angle_alpha 90.00
_cell_angle_beta 90.00
_cell_angle_gamma 90.00
_cell_formula_units_Z 2
_cell_length_a 13.6261(4)
_cell_length_b 13.6261(4)
_cell_length_c 13.6261(4)
_cell_measurement_reflns_used 1675
_cell_measurement_temperature 298(2)
_cell_measurement_theta_max 24.970
_cell_measurement_theta_min 2.990
_cell_volume 2529.97(13)
_computing_molecular_graphics
;
O. V. Dolomanov, L. J. Bourhis, R. J. Gildea, J. A. K. Howard and H. Puschmann,
OLEX2: a complete structure solution, refinement and analysis program.
J. Appl. Cryst. (2009). 42, 339-341.
;
_computing_publication_material
;
O. V. Dolomanov, L. J. Bourhis, R. J. Gildea, J. A. K. Howard and H. Puschmann,
OLEX2: a complete structure solution, refinement and analysis program.
J. Appl. Cryst. (2009). 42, 339-341.
;
_computing_structure_refinement
;
XL, G.M. Sheldrick, Acta Cryst.
(2008). A64, 112-122
;
_computing_structure_solution
;
XS, G.M. Sheldrick, Acta Cryst.
(2008). A64, 112-122
;
_diffrn_ambient_temperature 298.15
_diffrn_measured_fraction_theta_full 0.986
_diffrn_measured_fraction_theta_max 0.986
_diffrn_measurement_device_type 'CCD area detector'
_diffrn_measurement_method 'phi and omega scans'
_diffrn_radiation_monochromator graphite
_diffrn_radiation_type MoK\a
_diffrn_radiation_wavelength 0.71073
_diffrn_reflns_av_R_equivalents 0.0468
_diffrn_reflns_av_unetI/netI 0.0291
_diffrn_reflns_limit_h_max 13
_diffrn_reflns_limit_h_min -17
_diffrn_reflns_limit_k_max 16
_diffrn_reflns_limit_k_min -17
_diffrn_reflns_limit_l_max 16
_diffrn_reflns_limit_l_min -17
_diffrn_reflns_number 6222
_diffrn_reflns_theta_full 28.09
_diffrn_reflns_theta_max 28.09
_diffrn_reflns_theta_min 2.11
_diffrn_source 'fine-focus sealed tube'
_exptl_absorpt_coefficient_mu 8.053
_exptl_absorpt_correction_T_max 1
_exptl_absorpt_correction_T_min 0.694411
_exptl_absorpt_correction_type multi-scan
_exptl_absorpt_process_details
;
? was used for absorption correction.
R(int) was 0.0526 before and 0.0354 after correction.
The Ratio of minimum to maximum transmission is 0.6944.
The \l/2 correction factor is 0.0015.
;
_exptl_crystal_colour block
_exptl_crystal_density_diffrn 1.822
_exptl_crystal_density_method 'not measured'
_exptl_crystal_description light
_exptl_crystal_F_000 1284
_exptl_crystal_size_max 0.23
_exptl_crystal_size_mid 0.23
_exptl_crystal_size_min 0.23
_platon_squeeze_details
;
;
_refine_diff_density_max 0.843
_refine_diff_density_min -1.835
_refine_diff_density_rms 0.197
_refine_ls_extinction_method none
_refine_ls_goodness_of_fit_ref 1.119
_refine_ls_hydrogen_treatment none
_refine_ls_matrix_type full
_refine_ls_number_parameters 19
_refine_ls_number_reflns 340
_refine_ls_number_restraints 6
_refine_ls_restrained_S_all 1.125
_refine_ls_R_factor_all 0.0914
_refine_ls_R_factor_gt 0.0791
_refine_ls_shift/su_max 0.000
_refine_ls_shift/su_mean 0.000
_refine_ls_structure_factor_coef Fsqd
_refine_ls_weighting_details 'calc w=1/[\s^2^(Fo^2^)+(0.1375P)^2^+29.6165P] where P=(Fo^2^+2Fc^2^)/3'
_refine_ls_weighting_scheme calc
_refine_ls_wR_factor_gt 0.2407
_refine_ls_wR_factor_ref 0.2479
_reflns_number_gt 285
_reflns_number_total 340
_reflns_threshold_expression >2sigma(I)
_cod_data_source_file ic5024168_si_002.cif
_cod_data_source_block 8
_cod_depositor_comments 'Adding full bibliography for 4342013--4342020.cif.'
_cod_database_code 4342020

loop_
_space_group_symop_id
_space_group_symop_operation_xyz
1 'x, y, z'
2 '-x, -y, z'
3 '-x, y, -z'
4 'x, -y, -z'
5 'z, x, y'
6 'z, -x, -y'
7 '-z, -x, y'
8 '-z, x, -y'
9 'y, z, x'
10 '-y, z, -x'
11 'y, -z, -x'
12 '-y, -z, x'
13 'y, x, -z'
14 '-y, -x, -z'
15 'y, -x, z'
16 '-y, x, z'
17 'x, z, -y'
18 '-x, z, y'
19 '-x, -z, -y'
20 'x, -z, y'
21 'z, y, -x'
22 'z, -y, x'
23 '-z, y, x'
24 '-z, -y, -x'
25 'x+1/2, y+1/2, z+1/2'
26 '-x+1/2, -y+1/2, z+1/2'
27 '-x+1/2, y+1/2, -z+1/2'
28 'x+1/2, -y+1/2, -z+1/2'
29 'z+1/2, x+1/2, y+1/2'
30 'z+1/2, -x+1/2, -y+1/2'
31 '-z+1/2, -x+1/2, y+1/2'
32 '-z+1/2, x+1/2, -y+1/2'
33 'y+1/2, z+1/2, x+1/2'
34 '-y+1/2, z+1/2, -x+1/2'
35 'y+1/2, -z+1/2, -x+1/2'
36 '-y+1/2, -z+1/2, x+1/2'
37 'y+1/2, x+1/2, -z+1/2'
38 '-y+1/2, -x+1/2, -z+1/2'
39 'y+1/2, -x+1/2, z+1/2'
40 '-y+1/2, x+1/2, z+1/2'
41 'x+1/2, z+1/2, -y+1/2'
42 '-x+1/2, z+1/2, y+1/2'
43 '-x+1/2, -z+1/2, -y+1/2'
44 'x+1/2, -z+1/2, y+1/2'
45 'z+1/2, y+1/2, -x+1/2'
46 'z+1/2, -y+1/2, x+1/2'
47 '-z+1/2, y+1/2, x+1/2'
48 '-z+1/2, -y+1/2, -x+1/2'
49 '-x, -y, -z'
50 'x, y, -z'
51 'x, -y, z'
52 '-x, y, z'
53 '-z, -x, -y'
54 '-z, x, y'
55 'z, x, -y'
56 'z, -x, y'
57 '-y, -z, -x'
58 'y, -z, x'
59 '-y, z, x'
60 'y, z, -x'
61 '-y, -x, z'
62 'y, x, z'
63 '-y, x, -z'
64 'y, -x, -z'
65 '-x, -z, y'
66 'x, -z, -y'
67 'x, z, y'
68 '-x, z, -y'
69 '-z, -y, x'
70 '-z, y, -x'
71 'z, -y, -x'
72 'z, y, x'
73 '-x+1/2, -y+1/2, -z+1/2'
74 'x+1/2, y+1/2, -z+1/2'
75 'x+1/2, -y+1/2, z+1/2'
76 '-x+1/2, y+1/2, z+1/2'
77 '-z+1/2, -x+1/2, -y+1/2'
78 '-z+1/2, x+1/2, y+1/2'
79 'z+1/2, x+1/2, -y+1/2'
80 'z+1/2, -x+1/2, y+1/2'
81 '-y+1/2, -z+1/2, -x+1/2'
82 'y+1/2, -z+1/2, x+1/2'
83 '-y+1/2, z+1/2, x+1/2'
84 'y+1/2, z+1/2, -x+1/2'
85 '-y+1/2, -x+1/2, z+1/2'
86 'y+1/2, x+1/2, z+1/2'
87 '-y+1/2, x+1/2, -z+1/2'
88 'y+1/2, -x+1/2, -z+1/2'
89 '-x+1/2, -z+1/2, y+1/2'
90 'x+1/2, -z+1/2, -y+1/2'
91 'x+1/2, z+1/2, y+1/2'
92 '-x+1/2, z+1/2, -y+1/2'
93 '-z+1/2, -y+1/2, x+1/2'
94 '-z+1/2, y+1/2, -x+1/2'
95 'z+1/2, -y+1/2, -x+1/2'
96 'z+1/2, y+1/2, x+1/2'

loop_
_atom_site_label
_atom_site_type_symbol
_atom_site_fract_x
_atom_site_fract_y
_atom_site_fract_z
_atom_site_U_iso_or_equiv
_atom_site_adp_type
_atom_site_occupancy
_atom_site_symmetry_multiplicity
_atom_site_calc_flag
_atom_site_refinement_flags
_atom_site_disorder_group
Cu1 Cu 0.60699(11) 0.60699(11) 0.60699(11) 0.0675(11) Uani 1 6 d S .
Br1 Br 0.5000 0.5000 0.71356(16) 0.0463(8) Uani 1 8 d S .
N1 N 0.6958(6) 0.6958(6) 0.6958(6) 0.041(3) Uani 1 6 d S .
C2 C 0.6469(15) 0.7148(15) 0.7759(15) 0.088(7) Uani 0.50 1 d PU 2

loop_
_atom_site_aniso_label
_atom_site_aniso_U_11
_atom_site_aniso_U_22
_atom_site_aniso_U_33
_atom_site_aniso_U_23
_atom_site_aniso_U_13
_atom_site_aniso_U_12
Cu1 0.0675(11) 0.0675(11) 0.0675(11) -0.0115(7) -0.0115(7) -0.0115(7)
Br1 0.0443(9) 0.0443(9) 0.0503(13) 0.000 0.000 0.000
N1 0.041(3) 0.041(3) 0.041(3) -0.003(3) -0.003(3) -0.003(3)
C2 0.072(10) 0.102(12) 0.088(11) -0.039(9) 0.024(8) -0.040(9)

loop_
_atom_type_symbol
_atom_type_description
_atom_type_scat_dispersion_real
_atom_type_scat_dispersion_imag
_atom_type_scat_source
C C 0.0033 0.0016 'International Tables Vol C Tables 4.2.6.8 and 6.1.1.4'
Br Br -0.2901 2.4595 'International Tables Vol C Tables 4.2.6.8 and 6.1.1.4'
Cu Cu 0.3201 1.2651 'International Tables Vol C Tables 4.2.6.8 and 6.1.1.4'
N N 0.0061 0.0033 'International Tables Vol C Tables 4.2.6.8 and 6.1.1.4'

loop_
_geom_angle_atom_site_label_1
_geom_angle_atom_site_label_2
_geom_angle_atom_site_label_3
_geom_angle
_geom_angle_site_symmetry_1
_geom_angle_site_symmetry_3
Cu1 Cu1 Cu1 90.0 50_556 52_655
Cu1 Cu1 Cu1 90.0 50_556 51_565
Cu1 Cu1 Cu1 90.0 52_655 51_565
Br1 Cu1 Cu1 54.68(3) . 52_655
Br1 Cu1 Cu1 125.16(6) 5 52_655
Br1 Cu1 Cu1 54.68(3) 5 51_565
Br1 Cu1 Cu1 54.68(3) 9 52_655
Br1 Cu1 Cu1 54.68(3) . 51_565
Br1 Cu1 Cu1 54.68(3) 5 50_556
Br1 Cu1 Cu1 125.16(6) 9 51_565
Br1 Cu1 Cu1 125.16(6) . 50_556
Br1 Cu1 Cu1 54.68(3) 9 50_556
Br1 Cu1 Br1 109.37(6) 9 .
Br1 Cu1 Br1 109.37(6) 9 5
Br1 Cu1 Br1 109.37(6) . 5
N1 Cu1 Cu1 125.264(1) . 52_655
N1 Cu1 Cu1 125.264(1) . 50_556
N1 Cu1 Cu1 125.3 . 51_565
N1 Cu1 Br1 109.58(6) . 9
N1 Cu1 Br1 109.58(6) . .
N1 Cu1 Br1 109.58(6) . 5
Cu1 Br1 Cu1 70.63(6) 2_665 51_565
Cu1 Br1 Cu1 70.63(6) . 51_565
Cu1 Br1 Cu1 109.68(13) 52_655 51_565
Cu1 Br1 Cu1 109.68(13) 2_665 .
Cu1 Br1 Cu1 70.63(6) 2_665 52_655
Cu1 Br1 Cu1 70.63(6) . 52_655
C2 N1 Cu1 107.6(10) 62 .
C2 N1 Cu1 107.6(10) 5 .
C2 N1 Cu1 107.6(10) 72 .
C2 N1 Cu1 107.6(10) . .
C2 N1 Cu1 107.6(10) 67 .
C2 N1 Cu1 107.6(10) 9 .
C2 N1 C2 60(2) 62 .
C2 N1 C2 111.3(9) 5 .
C2 N1 C2 111.3(9) 9 .
C2 N1 C2 54(2) 67 .
C2 N1 C2 145(2) 72 .
C2 N1 C2 111.3(9) 5 9
C2 N1 C2 54(2) 72 9
C2 N1 C2 54(2) 5 62
C2 N1 C2 111.3(9) 72 62
C2 N1 C2 60(2) 72 5
C2 N1 C2 60(2) 9 67
C2 N1 C2 111.3(9) 62 67
C2 N1 C2 145(2) 5 67
C2 N1 C2 145(2) 62 9
C2 N1 C2 111.3(9) 72 67
N1 C2 C2 59.9(10) . 62
N1 C2 C2 107.5(10) . 48_666
C2 C2 N1 63.2(10) 67 .
C2 C2 C2 87.9(13) 62 48_666
C2 C2 C2 92.1(13) 67 48_666
C2 C2 C2 120.000(14) 67 62

loop_
_geom_bond_atom_site_label_1
_geom_bond_atom_site_label_2
_geom_bond_distance
_geom_bond_site_symmetry_2
Cu1 Cu1 2.916(3) 50_556
Cu1 Cu1 2.916(3) 52_655
Cu1 Cu1 2.916(3) 51_565
Cu1 Br1 2.5218(16) 5
Cu1 Br1 2.5218(16) 9
Cu1 Br1 2.5218(16) .
Cu1 N1 2.097(14) .
Br1 Cu1 2.5218(16) 51_565
Br1 Cu1 2.5218(16) 52_655
Br1 Cu1 2.5218(16) 2_665
N1 C2 1.31(2) 9
N1 C2 1.31(2) 67
N1 C2 1.31(2) .
N1 C2 1.31(2) 72
N1 C2 1.31(2) 5
N1 C2 1.31(2) 62
C2 C2 1.77(4) 48_666
C2 C2 1.31(5) 62
C2 C2 1.18(4) 67

loop_
_platon_squeeze_void_nr
_platon_squeeze_void_average_x
_platon_squeeze_void_average_y
_platon_squeeze_void_average_z
_platon_squeeze_void_volume
_platon_squeeze_void_count_electrons
_platon_squeeze_void_content
1 -0.103 -0.071 0.443 915 629 ' '
